data_7701732
loop_
_publ_author_name
'Dale, Sarah'
'Bonanno, Nico M.'
'Pelaccia, Mark'
'Lough, Alan J.'
'Miyawaki, Atsuhiro'
'Takahashi, Kazuyuki'
'Lemaire, Martin T.'

_publ_section_title
;
 Ligand mixed-valence and electrical conductivity in coordination
 complexes containing a redox-active phenalenol-substituted ligand.
;
_journal_issue 23
_journal_name_full 'Dalton transactions (Cambridge, England : 2003)'
_journal_page_first 8053
_journal_page_last 8056
_journal_paper_doi 10.1039/c9dt01788g
_journal_volume 48
_journal_year 2019
_chemical_formula_moiety 'C36 H22 Fe N6 O2, C H Cl3'
_chemical_formula_sum 'C37 H23 Cl3 Fe N6 O2'
_chemical_formula_weight 745.81
_space_group_crystal_system triclinic
_space_group_IT_number 2
_space_group_name_Hall '-P 1'
_space_group_name_H-M_alt 'P -1'
_atom_sites_solution_hydrogens geom
_audit_creation_method SHELXL-2014/7
_audit_update_record
;
2018-06-20 deposited with the CCDC.	2019-05-15 downloaded from the CCDC.
;
_cell_angle_alpha 62.430(2)
_cell_angle_beta 84.064(2)
_cell_angle_gamma 77.040(2)
_cell_formula_units_Z 2
_cell_length_a 8.9198(6)
_cell_length_b 15.2069(10)
_cell_length_c 15.7177(10)
_cell_measurement_reflns_used 8460
_cell_measurement_temperature 150(2)
_cell_measurement_theta_max 24.56
_cell_measurement_theta_min 2.34
_cell_volume 1841.8(2)
_computing_cell_refinement APEX2
_computing_data_collection 'APEX2 (Bruker, 2014)'
_computing_data_reduction 'SAINT (Bruker, 2014)'
_computing_molecular_graphics 'PLATON (Spek, 2009)'
_computing_publication_material 'SHELXTL (Sheldrick, 2008)'
_computing_structure_refinement 'SHELXL-2014/7 (Sheldrick, 2015b)'
_computing_structure_solution 'SHELXT (Sheldrick, 2015a)'
_diffrn_ambient_temperature 150(2)
_diffrn_measured_fraction_theta_full 1.000
_diffrn_measured_fraction_theta_max 0.998
_diffrn_measurement_device_type 'Bruker Kappa APEX-DUO CCD'
_diffrn_measurement_method '\f and \w scans'
_diffrn_radiation_type MoK\a
_diffrn_radiation_wavelength 0.71073
_diffrn_reflns_av_R_equivalents 0.0679
_diffrn_reflns_av_unetI/netI 0.0678
_diffrn_reflns_Laue_measured_fraction_full 1.000
_diffrn_reflns_Laue_measured_fraction_max 0.998
_diffrn_reflns_limit_h_max 11
_diffrn_reflns_limit_h_min -11
_diffrn_reflns_limit_k_max 19
_diffrn_reflns_limit_k_min -19
_diffrn_reflns_limit_l_max 20
_diffrn_reflns_limit_l_min -20
_diffrn_reflns_number 45086
_diffrn_reflns_point_group_measured_fraction_full 1.000
_diffrn_reflns_point_group_measured_fraction_max 0.998
_diffrn_reflns_theta_full 25.242
_diffrn_reflns_theta_max 27.571
_diffrn_reflns_theta_min 1.462
_diffrn_source 'sealed tube with Bruker ImuS'
_exptl_absorpt_coefficient_mu 0.667
_exptl_absorpt_correction_T_max 0.7456
_exptl_absorpt_correction_T_min 0.6765
_exptl_absorpt_correction_type multi-scan
_exptl_absorpt_process_details 'SADABS (Bruker, 20140'
_exptl_crystal_colour purple
_exptl_crystal_density_diffrn 1.345
_exptl_crystal_description needle
_exptl_crystal_F_000 760
_exptl_crystal_size_max 0.180
_exptl_crystal_size_mid 0.100
_exptl_crystal_size_min 0.050
_refine_diff_density_max 0.662
_refine_diff_density_min -0.667
_refine_diff_density_rms 0.074
_refine_ls_extinction_method none
_refine_ls_goodness_of_fit_ref 1.047
_refine_ls_hydrogen_treatment constr
_refine_ls_matrix_type full
_refine_ls_number_parameters 455
_refine_ls_number_reflns 8520
_refine_ls_number_restraints 0
_refine_ls_restrained_S_all 1.047
_refine_ls_R_factor_all 0.0964
_refine_ls_R_factor_gt 0.0495
_refine_ls_shift/su_max 0.001
_refine_ls_shift/su_mean 0.000
_refine_ls_structure_factor_coef Fsqd
_refine_ls_weighting_details 'w=1/[\s^2^(Fo^2^)+(0.0695P)^2^+0.2518P] where P=(Fo^2^+2Fc^2^)/3'
_refine_ls_weighting_scheme calc
_refine_ls_wR_factor_gt 0.1214
_refine_ls_wR_factor_ref 0.1413
_reflns_Friedel_coverage 0.000
_reflns_number_gt 5388
_reflns_number_total 8520
_reflns_threshold_expression 'I > 2\s(I)'
_cod_data_source_file c9dt01788g2.cif
_cod_data_source_block d1766_a_sq
_cod_database_code 7701732
_shelx_shelxl_version_number 2014/7
_shelx_space_group_comment
; 
The symmetry employed for this shelxl refinement is uniquely defined 
by the following loop, which should always be used as a source of 
symmetry information in preference to the above space-group names. 
They are only intended as comments. 
;
_shelx_estimated_absorpt_t_min 0.889
_shelx_estimated_absorpt_t_max 0.967

loop_
_space_group_symop_operation_xyz
'x, y, z'
'-x, -y, -z'

loop_
_atom_site_label
_atom_site_type_symbol
_atom_site_fract_x
_atom_site_fract_y
_atom_site_fract_z
_atom_site_U_iso_or_equiv
_atom_site_adp_type
_atom_site_occupancy
_atom_site_site_symmetry_order
_atom_site_calc_flag
_atom_site_refinement_flags_posn
_atom_site_refinement_flags_adp
_atom_site_refinement_flags_occupancy
_atom_site_disorder_assembly
_atom_site_disorder_group
Fe1 Fe 0.40922(4) 0.80482(3) 0.37183(3) 0.02135(12) Uani 1 1 d . . . . .
O1 O 0.6214(2) 0.75505(14) 0.40215(13) 0.0233(4) Uani 1 1 d . . . . .
O2 O 0.4496(2) 0.92641(14) 0.27033(13) 0.0243(4) Uani 1 1 d . . . . .
N1 N 0.3706(2) 0.85974(16) 0.45885(16) 0.0204(5) Uani 1 1 d . . . . .
N2 N 0.2258(3) 0.90233(18) 0.46889(17) 0.0253(5) Uani 1 1 d . . . . .
N3 N 0.1911(2) 0.85848(16) 0.34907(15) 0.0200(5) Uani 1 1 d . . . . .
N4 N 0.4324(2) 0.74106(17) 0.29057(16) 0.0214(5) Uani 1 1 d . . . . .
N5 N 0.3682(3) 0.65690(17) 0.32322(17) 0.0249(5) Uani 1 1 d . . . . .
N6 N 0.3639(2) 0.67426(17) 0.46365(16) 0.0218(5) Uani 1 1 d . . . . .
C1 C 0.6954(3) 0.75806(19) 0.46526(19) 0.0201(6) Uani 1 1 d . . . . .
C2 C 0.8540(3) 0.7058(2) 0.4793(2) 0.0266(6) Uani 1 1 d . . . . .
H2A H 0.8952 0.6702 0.4433 0.032 Uiso 1 1 calc R U . . .
C3 C 0.9444(3) 0.7062(2) 0.5416(2) 0.0318(7) Uani 1 1 d . . . . .
H3A H 1.0483 0.6709 0.5485 0.038 Uiso 1 1 calc R U . . .
C4 C 0.8894(3) 0.7583(2) 0.5982(2) 0.0287(7) Uani 1 1 d . . . . .
C5 C 0.9838(3) 0.7609(3) 0.6615(2) 0.0363(8) Uani 1 1 d . . . . .
H5A H 1.0881 0.7263 0.6681 0.044 Uiso 1 1 calc R U . . .
C6 C 0.9307(4) 0.8124(3) 0.7152(2) 0.0380(8) Uani 1 1 d . . . . .
H6A H 0.9982 0.8137 0.7574 0.046 Uiso 1 1 calc R U . . .
C7 C 0.7800(4) 0.8616(2) 0.7072(2) 0.0343(7) Uani 1 1 d . . . . .
H7A H 0.7437 0.8972 0.7439 0.041 Uiso 1 1 calc R U . . .
C8 C 0.6780(3) 0.8601(2) 0.6451(2) 0.0265(6) Uani 1 1 d . . . . .
C9 C 0.5232(3) 0.9079(2) 0.6383(2) 0.0345(7) Uani 1 1 d . . . . .
H9A H 0.4865 0.9430 0.6754 0.041 Uiso 1 1 calc R U . . .
C10 C 0.4236(3) 0.9051(2) 0.5798(2) 0.0326(7) Uani 1 1 d . . . . .
H10A H 0.3181 0.9358 0.5789 0.039 Uiso 1 1 calc R U . . .
C11 C 0.4752(3) 0.8570(2) 0.51987(19) 0.0222(6) Uani 1 1 d . . . . .
C12 C 0.6315(3) 0.80868(19) 0.52353(18) 0.0198(6) Uani 1 1 d . . . . .
C13 C 0.7321(3) 0.8087(2) 0.58868(19) 0.0238(6) Uani 1 1 d . . . . .
C14 C 0.1301(3) 0.9039(2) 0.4046(2) 0.0244(6) Uani 1 1 d . . . . .
C15 C -0.0237(3) 0.9521(2) 0.3970(2) 0.0322(7) Uani 1 1 d . . . . .
H15A H -0.0650 0.9838 0.4365 0.039 Uiso 1 1 calc R U . . .
C16 C -0.1148(3) 0.9528(2) 0.3309(2) 0.0323(7) Uani 1 1 d . . . . .
H16A H -0.2197 0.9864 0.3235 0.039 Uiso 1 1 calc R U . . .
C17 C -0.0536(3) 0.9046(2) 0.2753(2) 0.0282(7) Uani 1 1 d . . . . .
H17A H -0.1159 0.9031 0.2306 0.034 Uiso 1 1 calc R U . . .
C18 C 0.0993(3) 0.8588(2) 0.28628(19) 0.0249(6) Uani 1 1 d . . . . .
H18A H 0.1420 0.8260 0.2479 0.030 Uiso 1 1 calc R U . . .
C19 C 0.5318(3) 0.9344(2) 0.19447(19) 0.0227(6) Uani 1 1 d . . . . .
C20 C 0.5834(3) 1.0269(2) 0.1401(2) 0.0270(6) Uani 1 1 d . . . . .
H20A H 0.5509 1.0797 0.1582 0.032 Uiso 1 1 calc R U . . .
C21 C 0.6770(3) 1.0422(2) 0.0634(2) 0.0301(7) Uani 1 1 d . . . . .
H21A H 0.7133 1.1039 0.0308 0.036 Uiso 1 1 calc R U . . .
C22 C 0.7218(3) 0.9670(2) 0.0308(2) 0.0291(7) Uani 1 1 d . . . . .
C23 C 0.8205(4) 0.9806(3) -0.0484(2) 0.0371(8) Uani 1 1 d . . . . .
H23A H 0.8635 1.0397 -0.0788 0.045 Uiso 1 1 calc R U . . .
C24 C 0.8555(4) 0.9099(3) -0.0823(2) 0.0423(8) Uani 1 1 d . . . . .
H24A H 0.9227 0.9200 -0.1356 0.051 Uiso 1 1 calc R U . . .
C25 C 0.7936(4) 0.8252(3) -0.0393(2) 0.0386(8) Uani 1 1 d . . . . .
H25A H 0.8171 0.7775 -0.0642 0.046 Uiso 1 1 calc R U . . .
C26 C 0.6967(3) 0.8063(2) 0.0404(2) 0.0313(7) Uani 1 1 d . . . . .
C27 C 0.6296(4) 0.7195(2) 0.0841(2) 0.0337(7) Uani 1 1 d . . . . .
H27A H 0.6484 0.6733 0.0574 0.040 Uiso 1 1 calc R U . . .
C28 C 0.5390(3) 0.7002(2) 0.1633(2) 0.0303(7) Uani 1 1 d . . . . .
H28A H 0.4939 0.6419 0.1898 0.036 Uiso 1 1 calc R U . . .
C29 C 0.5106(3) 0.7667(2) 0.20725(19) 0.0227(6) Uani 1 1 d . . . . .
C30 C 0.5695(3) 0.8582(2) 0.16303(19) 0.0221(6) Uani 1 1 d . . . . .
C31 C 0.6628(3) 0.8772(2) 0.0783(2) 0.0257(6) Uani 1 1 d . . . . .
C32 C 0.3406(3) 0.6209(2) 0.4181(2) 0.0244(6) Uani 1 1 d . . . . .
C33 C 0.2957(3) 0.5268(2) 0.4717(2) 0.0300(7) Uani 1 1 d . . . . .
H33A H 0.2705 0.4920 0.4398 0.036 Uiso 1 1 calc R U . . .
C34 C 0.2884(3) 0.4857(2) 0.5693(2) 0.0332(7) Uani 1 1 d . . . . .
H34A H 0.2610 0.4215 0.6058 0.040 Uiso 1 1 calc R U . . .
C35 C 0.3217(3) 0.5388(2) 0.6154(2) 0.0296(7) Uani 1 1 d . . . . .
H35A H 0.3187 0.5110 0.6834 0.036 Uiso 1 1 calc R U . . .
C36 C 0.3586(3) 0.6316(2) 0.5603(2) 0.0244(6) Uani 1 1 d . . . . .
H36A H 0.3816 0.6676 0.5915 0.029 Uiso 1 1 calc R U . . .
C37 C 0.1315(5) 0.6225(3) 0.2108(3) 0.0548(10) Uani 1 1 d . . . . .
H37 H 0.2155 0.6289 0.2438 0.066 Uiso 1 1 calc R U . A 1
Cl1 Cl 0.1222(3) 0.49565(12) 0.25853(13) 0.0985(7) Uani 0.816(3) 1 d . . P B 1
Cl1A Cl 0.2414(19) 0.5077(12) 0.2125(12) 0.185(6) Uiso 0.184(3) 1 d . . P B 2
Cl2 Cl 0.16864(19) 0.67442(15) 0.08824(9) 0.0783(6) Uani 0.816(3) 1 d . . P B 1
Cl2A Cl 0.1197(10) 0.7329(7) 0.1044(6) 0.099(3) Uiso 0.184(3) 1 d . . P B 2
Cl3 Cl -0.04768(14) 0.68827(13) 0.23404(11) 0.0686(5) Uani 0.816(3) 1 d . . P B 1
Cl3A Cl -0.0186(13) 0.6012(10) 0.2708(8) 0.133(4) Uiso 0.184(3) 1 d . . P B 2

loop_
_atom_site_aniso_label
_atom_site_aniso_U_11
_atom_site_aniso_U_22
_atom_site_aniso_U_33
_atom_site_aniso_U_23
_atom_site_aniso_U_13
_atom_site_aniso_U_12
Fe1 0.0181(2) 0.0252(2) 0.0232(2) -0.01508(18) 0.00141(15) -0.00035(16)
O1 0.0191(9) 0.0283(11) 0.0277(10) -0.0192(9) 0.0019(8) -0.0007(8)
O2 0.0263(10) 0.0251(11) 0.0238(10) -0.0150(9) 0.0049(8) -0.0027(8)
N1 0.0144(11) 0.0224(12) 0.0241(12) -0.0132(10) 0.0005(9) 0.0023(9)
N2 0.0192(12) 0.0305(14) 0.0296(13) -0.0192(12) 0.0010(10) 0.0009(10)
N3 0.0205(11) 0.0209(12) 0.0185(12) -0.0101(10) 0.0014(9) -0.0021(9)
N4 0.0171(11) 0.0214(12) 0.0258(12) -0.0127(11) 0.0006(9) -0.0001(9)
N5 0.0241(12) 0.0260(13) 0.0286(13) -0.0157(11) 0.0025(10) -0.0058(10)
N6 0.0147(11) 0.0254(13) 0.0253(12) -0.0139(11) 0.0011(9) 0.0012(9)
C1 0.0200(13) 0.0166(14) 0.0232(14) -0.0092(12) 0.0039(11) -0.0044(11)
C2 0.0197(14) 0.0290(16) 0.0354(17) -0.0204(14) 0.0027(12) -0.0010(12)
C3 0.0169(14) 0.0373(18) 0.0433(19) -0.0234(16) 0.0002(13) 0.0025(13)
C4 0.0236(15) 0.0317(17) 0.0302(16) -0.0145(14) -0.0004(12) -0.0032(13)
C5 0.0240(16) 0.046(2) 0.0404(19) -0.0234(17) -0.0071(14) 0.0019(14)
C6 0.0337(18) 0.051(2) 0.0371(19) -0.0256(17) -0.0073(14) -0.0072(16)
C7 0.0353(17) 0.0438(19) 0.0309(17) -0.0236(16) -0.0022(14) -0.0053(15)
C8 0.0242(15) 0.0318(17) 0.0250(15) -0.0154(14) -0.0002(12) -0.0023(13)
C9 0.0305(16) 0.048(2) 0.0345(17) -0.0312(16) -0.0010(13) 0.0019(15)
C10 0.0204(14) 0.046(2) 0.0380(18) -0.0292(16) -0.0005(13) 0.0048(14)
C11 0.0220(14) 0.0236(15) 0.0214(14) -0.0121(12) 0.0022(11) -0.0016(12)
C12 0.0200(13) 0.0174(14) 0.0198(14) -0.0077(12) 0.0036(11) -0.0028(11)
C13 0.0219(14) 0.0258(15) 0.0220(14) -0.0101(13) 0.0034(11) -0.0051(12)
C14 0.0226(14) 0.0235(15) 0.0265(15) -0.0132(13) 0.0000(12) 0.0003(12)
C15 0.0229(15) 0.0376(18) 0.0400(18) -0.0249(16) -0.0008(13) 0.0034(13)
C16 0.0175(14) 0.0390(19) 0.0415(18) -0.0225(16) -0.0023(13) 0.0032(13)
C17 0.0233(15) 0.0315(17) 0.0284(16) -0.0131(14) -0.0045(12) -0.0019(13)
C18 0.0271(15) 0.0264(16) 0.0201(14) -0.0114(13) -0.0013(12) -0.0006(12)
C19 0.0165(13) 0.0320(16) 0.0198(14) -0.0127(13) -0.0013(11) -0.0023(12)
C20 0.0292(15) 0.0267(16) 0.0247(15) -0.0132(13) -0.0032(12) -0.0003(13)
C21 0.0346(17) 0.0287(17) 0.0232(15) -0.0076(13) -0.0023(13) -0.0076(13)
C22 0.0280(16) 0.0352(18) 0.0203(15) -0.0111(14) -0.0001(12) -0.0027(13)
C23 0.0381(18) 0.041(2) 0.0252(16) -0.0100(15) 0.0066(14) -0.0089(15)
C24 0.044(2) 0.051(2) 0.0265(17) -0.0169(17) 0.0103(15) -0.0048(17)
C25 0.0431(19) 0.045(2) 0.0269(17) -0.0208(16) 0.0058(14) -0.0011(16)
C26 0.0347(17) 0.0369(18) 0.0219(15) -0.0159(14) 0.0008(13) -0.0009(14)
C27 0.0393(18) 0.0389(19) 0.0315(17) -0.0261(15) 0.0028(14) -0.0020(15)
C28 0.0337(17) 0.0326(17) 0.0319(17) -0.0215(15) 0.0024(13) -0.0060(14)
C29 0.0184(13) 0.0279(16) 0.0235(15) -0.0152(13) -0.0025(11) 0.0015(12)
C30 0.0193(13) 0.0270(15) 0.0189(14) -0.0117(12) -0.0016(11) 0.0011(12)
C31 0.0222(14) 0.0341(17) 0.0218(15) -0.0156(13) -0.0019(11) 0.0001(12)
C32 0.0173(13) 0.0262(16) 0.0316(16) -0.0165(14) 0.0004(12) -0.0002(12)
C33 0.0284(16) 0.0281(17) 0.0388(18) -0.0202(15) 0.0023(13) -0.0054(13)
C34 0.0294(16) 0.0222(16) 0.0413(19) -0.0100(15) 0.0029(14) -0.0040(13)
C35 0.0274(16) 0.0336(18) 0.0230(15) -0.0109(14) 0.0019(12) -0.0022(13)
C36 0.0168(13) 0.0288(16) 0.0263(15) -0.0136(13) 0.0009(11) 0.0005(12)
C37 0.064(3) 0.058(3) 0.043(2) -0.020(2) -0.0024(19) -0.019(2)
Cl1 0.1454(18) 0.0550(10) 0.0893(13) -0.0254(9) 0.0028(12) -0.0272(10)
Cl2 0.0854(11) 0.0993(13) 0.0376(7) -0.0145(8) -0.0022(7) -0.0316(9)
Cl3 0.0507(8) 0.0867(12) 0.0832(10) -0.0521(9) -0.0115(7) -0.0057(7)

loop_
_atom_type_symbol
_atom_type_description
_atom_type_scat_dispersion_real
_atom_type_scat_dispersion_imag
_atom_type_scat_source
C C 0.0033 0.0016 'International Tables Vol C Tables 4.2.6.8 and 6.1.1.4'
H H 0.0000 0.0000 'International Tables Vol C Tables 4.2.6.8 and 6.1.1.4'
N N 0.0061 0.0033 'International Tables Vol C Tables 4.2.6.8 and 6.1.1.4'
O O 0.0106 0.0060 'International Tables Vol C Tables 4.2.6.8 and 6.1.1.4'
Fe Fe 0.3463 0.8444 'International Tables Vol C Tables 4.2.6.8 and 6.1.1.4'
Cl Cl 0.1484 0.1585 'International Tables Vol C Tables 4.2.6.8 and 6.1.1.4'

loop_
_geom_angle_atom_site_label_1
_geom_angle_atom_site_label_2
_geom_angle_atom_site_label_3
_geom_angle
N1 Fe1 O2 92.86(9)
N1 Fe1 O1 94.26(8)
O2 Fe1 O1 91.32(8)
N1 Fe1 N4 173.99(10)
O2 Fe1 N4 92.11(9)
O1 Fe1 N4 89.00(8)
N1 Fe1 N3 81.26(9)
O2 Fe1 N3 89.42(9)
O1 Fe1 N3 175.49(8)
N4 Fe1 N3 95.42(9)
N1 Fe1 N6 94.32(9)
O2 Fe1 N6 172.45(8)
O1 Fe1 N6 90.47(9)
N4 Fe1 N6 80.58(9)
N3 Fe1 N6 89.37(9)
C1 O1 Fe1 128.06(16)
C19 O2 Fe1 125.66(17)
N2 N1 C11 114.3(2)
N2 N1 Fe1 118.38(17)
C11 N1 Fe1 127.27(16)
N1 N2 C14 110.6(2)
C18 N3 C14 118.7(2)
C18 N3 Fe1 129.50(17)
C14 N3 Fe1 111.77(17)
C29 N4 N5 116.9(2)
C29 N4 Fe1 127.02(19)
N5 N4 Fe1 115.99(16)
C32 N5 N4 110.0(2)
C36 N6 C32 119.2(2)
C36 N6 Fe1 129.90(19)
C32 N6 Fe1 110.82(18)
O1 C1 C2 116.4(2)
O1 C1 C12 124.8(2)
C2 C1 C12 118.8(2)
C3 C2 C1 121.8(2)
C3 C2 H2A 119.1
C1 C2 H2A 119.1
C2 C3 C4 121.9(3)
C2 C3 H3A 119.1
C4 C3 H3A 119.1
C5 C4 C13 119.5(3)
C5 C4 C3 122.1(3)
C13 C4 C3 118.3(3)
C6 C5 C4 122.0(3)
C6 C5 H5A 119.0
C4 C5 H5A 119.0
C7 C6 C5 119.5(3)
C7 C6 H6A 120.2
C5 C6 H6A 120.2
C6 C7 C8 121.0(3)
C6 C7 H7A 119.5
C8 C7 H7A 119.5
C9 C8 C7 121.4(3)
C9 C8 C13 118.8(2)
C7 C8 C13 119.9(3)
C10 C9 C8 121.6(3)
C10 C9 H9A 119.2
C8 C9 H9A 119.2
C9 C10 C11 121.0(3)
C9 C10 H10A 119.5
C11 C10 H10A 119.5
N1 C11 C12 121.9(2)
N1 C11 C10 118.8(2)
C12 C11 C10 119.3(2)
C11 C12 C13 118.6(2)
C11 C12 C1 123.6(2)
C13 C12 C1 117.9(2)
C8 C13 C4 118.1(2)
C8 C13 C12 120.6(2)
C4 C13 C12 121.3(2)
N3 C14 N2 117.8(2)
N3 C14 C15 121.7(3)
N2 C14 C15 120.4(2)
C16 C15 C14 118.4(3)
C16 C15 H15A 120.8
C14 C15 H15A 120.8
C15 C16 C17 120.1(3)
C15 C16 H16A 120.0
C17 C16 H16A 120.0
C18 C17 C16 118.4(3)
C18 C17 H17A 120.8
C16 C17 H17A 120.8
N3 C18 C17 122.7(2)
N3 C18 H18A 118.7
C17 C18 H18A 118.7
O2 C19 C20 116.5(2)
O2 C19 C30 124.3(3)
C20 C19 C30 119.1(2)
C21 C20 C19 122.3(3)
C21 C20 H20A 118.9
C19 C20 H20A 118.9
C20 C21 C22 120.6(3)
C20 C21 H21A 119.7
C22 C21 H21A 119.7
C23 C22 C31 119.3(3)
C23 C22 C21 121.8(3)
C31 C22 C21 118.9(3)
C24 C23 C22 121.2(3)
C24 C23 H23A 119.4
C22 C23 H23A 119.4
C25 C24 C23 119.7(3)
C25 C24 H24A 120.1
C23 C24 H24A 120.1
C24 C25 C26 122.1(3)
C24 C25 H25A 119.0
C26 C25 H25A 119.0
C25 C26 C27 122.3(3)
C25 C26 C31 118.9(3)
C27 C26 C31 118.8(3)
C28 C27 C26 121.9(3)
C28 C27 H27A 119.0
C26 C27 H27A 119.0
C27 C28 C29 120.8(3)
C27 C28 H28A 119.6
C29 C28 H28A 119.6
N4 C29 C30 120.9(2)
N4 C29 C28 119.6(3)
C30 C29 C28 119.4(2)
C19 C30 C29 123.4(2)
C19 C30 C31 118.2(3)
C29 C30 C31 118.2(2)
C22 C31 C26 118.7(3)
C22 C31 C30 120.7(2)
C26 C31 C30 120.7(3)
N5 C32 N6 119.2(3)
N5 C32 C33 121.2(2)
N6 C32 C33 119.6(3)
C34 C33 C32 119.9(3)
C34 C33 H33A 120.0
C32 C33 H33A 120.0
C33 C34 C35 119.6(3)
C33 C34 H34A 120.2
C35 C34 H34A 120.2
C36 C35 C34 118.4(3)
C36 C35 H35A 120.8
C34 C35 H35A 120.8
N6 C36 C35 123.0(3)
N6 C36 H36A 118.5
C35 C36 H36A 118.5
Cl3A C37 Cl2A 118.1(6)
Cl1 C37 Cl2 111.7(2)
Cl1 C37 Cl3 108.0(2)
Cl2 C37 Cl3 110.4(2)
Cl3A C37 Cl1A 109.7(7)
Cl2A C37 Cl1A 118.3(6)
Cl1 C37 H37 108.9
Cl2 C37 H37 108.9
Cl3 C37 H37 108.9

loop_
_geom_bond_atom_site_label_1
_geom_bond_atom_site_label_2
_geom_bond_distance
Fe1 N1 1.876(2)
Fe1 O2 1.8823(19)
Fe1 O1 1.8952(18)
Fe1 N4 1.902(2)
Fe1 N3 1.934(2)
Fe1 N6 1.943(2)
O1 C1 1.270(3)
O2 C19 1.303(3)
N1 N2 1.338(3)
N1 C11 1.387(3)
N2 C14 1.378(3)
N3 C18 1.344(3)
N3 C14 1.352(3)
N4 C29 1.347(3)
N4 N5 1.374(3)
N5 C32 1.346(3)
N6 C36 1.348(3)
N6 C32 1.364(3)
C1 C2 1.442(4)
C1 C12 1.450(3)
C2 C3 1.334(4)
C2 H2A 0.9500
C3 C4 1.430(4)
C3 H3A 0.9500
C4 C5 1.387(4)
C4 C13 1.426(4)
C5 C6 1.385(4)
C5 H5A 0.9500
C6 C7 1.371(4)
C6 H6A 0.9500
C7 C8 1.411(4)
C7 H7A 0.9500
C8 C9 1.398(4)
C8 C13 1.421(4)
C9 C10 1.364(4)
C9 H9A 0.9500
C10 C11 1.425(4)
C10 H10A 0.9500
C11 C12 1.415(4)
C12 C13 1.430(4)
C14 C15 1.391(4)
C15 C16 1.380(4)
C15 H15A 0.9500
C16 C17 1.384(4)
C16 H16A 0.9500
C17 C18 1.374(4)
C17 H17A 0.9500
C18 H18A 0.9500
C19 C20 1.419(4)
C19 C30 1.422(4)
C20 C21 1.351(4)
C20 H20A 0.9500
C21 C22 1.423(4)
C21 H21A 0.9500
C22 C23 1.409(4)
C22 C31 1.412(4)
C23 C24 1.371(4)
C23 H23A 0.9500
C24 C25 1.363(5)
C24 H24A 0.9500
C25 C26 1.398(4)
C25 H25A 0.9500
C26 C27 1.416(4)
C26 C31 1.421(4)
C27 C28 1.359(4)
C27 H27A 0.9500
C28 C29 1.436(4)
C28 H28A 0.9500
C29 C30 1.433(4)
C30 C31 1.440(4)
C32 C33 1.411(4)
C33 C34 1.363(4)
C33 H33A 0.9500
C34 C35 1.400(4)
C34 H34A 0.9500
C35 C36 1.366(4)
C35 H35A 0.9500
C36 H36A 0.9500
C37 Cl3A 1.561(11)
C37 Cl2A 1.727(10)
C37 Cl1 1.735(4)
C37 Cl2 1.738(4)
C37 Cl3 1.785(4)
C37 Cl1A 1.790(15)
C37 H37 1.0000

loop_
_geom_torsion_atom_site_label_1
_geom_torsion_atom_site_label_2
_geom_torsion_atom_site_label_3
_geom_torsion_atom_site_label_4
_geom_torsion
N1 Fe1 O1 C1 3.3(2)
O2 Fe1 O1 C1 96.3(2)
N4 Fe1 O1 C1 -171.6(2)
N6 Fe1 O1 C1 -91.0(2)
N1 Fe1 O2 C19 156.6(2)
O1 Fe1 O2 C19 62.2(2)
N4 Fe1 O2 C19 -26.8(2)
N3 Fe1 O2 C19 -122.2(2)
O2 Fe1 N1 N2 91.7(2)
O1 Fe1 N1 N2 -176.72(19)
N3 Fe1 N1 N2 2.77(19)
N6 Fe1 N1 N2 -85.9(2)
O2 Fe1 N1 C11 -92.1(2)
O1 Fe1 N1 C11 -0.6(2)
N3 Fe1 N1 C11 178.9(2)
N6 Fe1 N1 C11 90.2(2)
C11 N1 N2 C14 178.8(2)
Fe1 N1 N2 C14 -4.6(3)
C29 N4 N5 C32 159.4(2)
Fe1 N4 N5 C32 -17.5(3)
Fe1 O1 C1 C2 174.37(18)
Fe1 O1 C1 C12 -5.0(4)
O1 C1 C2 C3 178.0(3)
C12 C1 C2 C3 -2.6(4)
C1 C2 C3 C4 0.1(5)
C2 C3 C4 C5 -178.5(3)
C2 C3 C4 C13 1.6(5)
C13 C4 C5 C6 -0.9(5)
C3 C4 C5 C6 179.1(3)
C4 C5 C6 C7 0.8(5)
C5 C6 C7 C8 0.2(5)
C6 C7 C8 C9 178.3(3)
C6 C7 C8 C13 -1.2(5)
C7 C8 C9 C10 -178.8(3)
C13 C8 C9 C10 0.7(5)
C8 C9 C10 C11 -2.7(5)
N2 N1 C11 C12 175.8(2)
Fe1 N1 C11 C12 -0.5(4)
N2 N1 C11 C10 -4.9(4)
Fe1 N1 C11 C10 178.8(2)
C9 C10 C11 N1 -177.5(3)
C9 C10 C11 C12 1.9(5)
N1 C11 C12 C13 -179.7(2)
C10 C11 C12 C13 0.9(4)
N1 C11 C12 C1 -0.3(4)
C10 C11 C12 C1 -179.7(3)
O1 C1 C12 C11 3.2(4)
C2 C1 C12 C11 -176.1(3)
O1 C1 C12 C13 -177.4(2)
C2 C1 C12 C13 3.3(4)
C9 C8 C13 C4 -178.5(3)
C7 C8 C13 C4 1.0(4)
C9 C8 C13 C12 2.2(4)
C7 C8 C13 C12 -178.3(3)
C5 C4 C13 C8 0.0(4)
C3 C4 C13 C8 179.9(3)
C5 C4 C13 C12 179.3(3)
C3 C4 C13 C12 -0.7(4)
C11 C12 C13 C8 -3.0(4)
C1 C12 C13 C8 177.6(2)
C11 C12 C13 C4 177.7(3)
C1 C12 C13 C4 -1.7(4)
C18 N3 C14 N2 179.6(2)
Fe1 N3 C14 N2 -2.3(3)
C18 N3 C14 C15 -1.1(4)
Fe1 N3 C14 C15 176.9(2)
N1 N2 C14 N3 4.4(4)
N1 N2 C14 C15 -174.9(3)
N3 C14 C15 C16 0.1(5)
N2 C14 C15 C16 179.3(3)
C14 C15 C16 C17 1.3(5)
C15 C16 C17 C18 -1.5(5)
C14 N3 C18 C17 0.9(4)
Fe1 N3 C18 C17 -176.8(2)
C16 C17 C18 N3 0.4(4)
Fe1 O2 C19 C20 -163.26(18)
Fe1 O2 C19 C30 17.9(4)
O2 C19 C20 C21 175.9(3)
C30 C19 C20 C21 -5.2(4)
C19 C20 C21 C22 3.3(4)
C20 C21 C22 C23 -179.4(3)
C20 C21 C22 C31 2.0(4)
C31 C22 C23 C24 2.5(4)
C21 C22 C23 C24 -176.2(3)
C22 C23 C24 C25 0.3(5)
C23 C24 C25 C26 -1.2(5)
C24 C25 C26 C27 178.7(3)
C24 C25 C26 C31 -0.6(5)
C25 C26 C27 C28 178.0(3)
C31 C26 C27 C28 -2.6(5)
C26 C27 C28 C29 -1.5(5)
N5 N4 C29 C30 174.3(2)
Fe1 N4 C29 C30 -9.1(4)
N5 N4 C29 C28 -7.4(4)
Fe1 N4 C29 C28 169.22(19)
C27 C28 C29 N4 -173.9(3)
C27 C28 C29 C30 4.5(4)
O2 C19 C30 C29 5.2(4)
C20 C19 C30 C29 -173.7(2)
O2 C19 C30 C31 -179.4(2)
C20 C19 C30 C31 1.8(4)
N4 C29 C30 C19 -9.6(4)
C28 C29 C30 C19 172.1(2)
N4 C29 C30 C31 175.0(2)
C28 C29 C30 C31 -3.4(4)
C23 C22 C31 C26 -4.2(4)
C21 C22 C31 C26 174.4(3)
C23 C22 C31 C30 176.1(3)
C21 C22 C31 C30 -5.2(4)
C25 C26 C31 C22 3.4(4)
C27 C26 C31 C22 -176.0(3)
C25 C26 C31 C30 -177.0(3)
C27 C26 C31 C30 3.7(4)
C19 C30 C31 C22 3.3(4)
C29 C30 C31 C22 179.0(2)
C19 C30 C31 C26 -176.4(2)
C29 C30 C31 C26 -0.7(4)
N4 N5 C32 N6 6.0(3)
N4 N5 C32 C33 -170.7(2)
C36 N6 C32 N5 -170.2(2)
Fe1 N6 C32 N5 7.6(3)
C36 N6 C32 C33 6.6(4)
Fe1 N6 C32 C33 -175.68(19)
N5 C32 C33 C34 171.2(3)
N6 C32 C33 C34 -5.5(4)
C32 C33 C34 C35 1.7(4)
C33 C34 C35 C36 0.9(4)
C32 N6 C36 C35 -4.1(4)
Fe1 N6 C36 C35 178.72(19)
C34 C35 C36 N6 0.2(4)
